data_7126367
loop_
_publ_author_name
'Prieschl, Dominic'
'Arrowsmith, Merle'
'Dietz, Maximilian'
'Rempel, Anna'
'M\"uller, Marcel'
'Braunschweig, Holger'

_publ_section_title
;
 Synthesis of polyheterocyclic 1,1-diboryltriazenes by \g-nitrogen
 insertion of azides into activated B-B single bonds.
;
_journal_issue 42
_journal_name_full 'Chemical communications (Cambridge, England)'
_journal_page_first 5681
_journal_page_last 5684
_journal_paper_doi 10.1039/d0cc02305a
_journal_volume 56
_journal_year 2020
_chemical_formula_moiety 'C47 H58 B2 N4'
_chemical_formula_sum 'C47 H58 B2 N4'
_chemical_formula_weight 700.6219
_space_group_crystal_system triclinic
_space_group_IT_number 2
_space_group_name_Hall '-P 1'
_space_group_name_H-M_alt 'P -1'
_atom_sites_solution_hydrogens geom
_atom_sites_solution_primary dual
_atom_sites_solution_secondary difmap
_audit_creation_method SHELXL-2018/3
_cell_angle_alpha 98.920(10)
_cell_angle_beta 91.290(16)
_cell_angle_gamma 96.808(12)
_cell_formula_units_Z 2
_cell_length_a 8.538(2)
_cell_length_b 11.120(3)
_cell_length_c 21.468(6)
_cell_measurement_reflns_used 9858
_cell_measurement_temperature 100(2)
_cell_measurement_theta_max 26.80
_cell_measurement_theta_min 2.40
_cell_volume 1997.6(9)
_computing_cell_refinement 'Saint+ ver. V8.38A (Bruker AXS)'
_computing_data_collection 'APEX2 ver. 2014.9 (Bruker AXS)'
_computing_data_reduction 'Saint+ ver. V8.38A (Bruker AXS)'
_computing_molecular_graphics 'ShelXLe (Huebschle et all, 2011)'
_computing_publication_material 'SHELXL-2018/3 (Sheldrick, 2018)'
_computing_structure_refinement 'SHELXL-2018/3 (Sheldrick, 2018)'
_computing_structure_solution 'SHELXT (Sheldrick, 2014)'
_diffrn_ambient_temperature 100(2)
_diffrn_detector 'CMOS area detector (Photon II)'
_diffrn_detector_area_resol_mean 7.5
_diffrn_measured_fraction_theta_full 0.999
_diffrn_measured_fraction_theta_max 0.999
_diffrn_measurement_device_type 'Bruker D8 Quest'
_diffrn_measurement_method '\f and \w scans'
_diffrn_radiation_monochromator 'multi-layer mirror'
_diffrn_radiation_type MoK\a
_diffrn_radiation_wavelength 0.71073
_diffrn_reflns_av_R_equivalents 0.0667
_diffrn_reflns_av_unetI/netI 0.0401
_diffrn_reflns_Laue_measured_fraction_full 0.999
_diffrn_reflns_Laue_measured_fraction_max 0.999
_diffrn_reflns_limit_h_max 10
_diffrn_reflns_limit_h_min -10
_diffrn_reflns_limit_k_max 13
_diffrn_reflns_limit_k_min -13
_diffrn_reflns_limit_l_max 26
_diffrn_reflns_limit_l_min -26
_diffrn_reflns_number 43396
_diffrn_reflns_point_group_measured_fraction_full 0.999
_diffrn_reflns_point_group_measured_fraction_max 0.999
_diffrn_reflns_theta_full 26.000
_diffrn_reflns_theta_max 26.022
_diffrn_reflns_theta_min 2.404
_diffrn_source 'microfocus sealed tube (Incoatec ImS)'
_exptl_absorpt_coefficient_mu 0.067
_exptl_absorpt_correction_T_max 0.7454
_exptl_absorpt_correction_T_min 0.6850
_exptl_absorpt_correction_type multi-scan
_exptl_absorpt_process_details 'SadAbs 2016/2 (Bruker AXS)'
_exptl_crystal_colour yellow
_exptl_crystal_density_diffrn 1.165
_exptl_crystal_description block
_exptl_crystal_F_000 756
_exptl_crystal_size_max 0.432
_exptl_crystal_size_mid 0.38
_exptl_crystal_size_min 0.185
_refine_diff_density_max 0.319
_refine_diff_density_min -0.271
_refine_diff_density_rms 0.044
_refine_ls_extinction_method none
_refine_ls_goodness_of_fit_ref 1.029
_refine_ls_hydrogen_treatment constr
_refine_ls_matrix_type full
_refine_ls_number_parameters 491
_refine_ls_number_reflns 7886
_refine_ls_number_restraints 0
_refine_ls_restrained_S_all 1.029
_refine_ls_R_factor_all 0.0641
_refine_ls_R_factor_gt 0.0498
_refine_ls_shift/su_max 0.000
_refine_ls_shift/su_mean 0.000
_refine_ls_structure_factor_coef Fsqd
_refine_ls_weighting_details 'w=1/[\s^2^(Fo^2^)+(0.0590P)^2^+1.0750P] where P=(Fo^2^+2Fc^2^)/3'
_refine_ls_weighting_scheme calc
_refine_ls_wR_factor_gt 0.1255
_refine_ls_wR_factor_ref 0.1349
_reflns_Friedel_coverage 0.000
_reflns_number_gt 6307
_reflns_number_total 7886
_reflns_threshold_expression 'I > 2\s(I)'
_cod_data_source_file d0cc02305a10.cif
_cod_data_source_block test_a
_cod_depositor_comments 'Adding full bibliography for 7126363--7126367.cif.'
_cod_database_code 7126367
_shelx_shelxl_version_number 2018/3
_shelx_space_group_comment
;
The symmetry employed for this shelxl refinement is uniquely defined
by the following loop, which should always be used as a source of
symmetry information in preference to the above space-group names.
They are only intended as comments.
;
_shelx_estimated_absorpt_t_min 0.972
_shelx_estimated_absorpt_t_max 0.988

loop_
_space_group_symop_operation_xyz
'x, y, z'
'-x, -y, -z'

loop_
_atom_site_label
_atom_site_type_symbol
_atom_site_fract_x
_atom_site_fract_y
_atom_site_fract_z
_atom_site_U_iso_or_equiv
_atom_site_adp_type
_atom_site_occupancy
_atom_site_site_symmetry_order
_atom_site_calc_flag
_atom_site_refinement_flags_posn
_atom_site_refinement_flags_adp
_atom_site_refinement_flags_occupancy
_atom_site_disorder_assembly
_atom_site_disorder_group
C1_1 C 0.3508(2) 0.21781(15) 0.12797(8) 0.0230(3) Uani 1 1 d . . . . .
C2_1 C 0.2372(2) 0.12029(16) 0.10029(8) 0.0264(4) Uani 1 1 d . . . . .
C3_1 C 0.2424(2) 0.07059(16) 0.03660(8) 0.0295(4) Uani 1 1 d . . . . .
H3_1 H 0.163695 0.005951 0.018836 0.035 Uiso 1 1 calc R U . . .
C4_1 C 0.3587(2) 0.11263(17) -0.00144(8) 0.0299(4) Uani 1 1 d . . . . .
C5_1 C 0.4701(2) 0.20752(17) 0.02566(8) 0.0302(4) Uani 1 1 d . . . . .
H5_1 H 0.550893 0.237827 0.000390 0.036 Uiso 1 1 calc R U . . .
C6_1 C 0.4681(2) 0.26065(16) 0.08907(8) 0.0262(4) Uani 1 1 d . . . . .
C7_1 C 0.5989(2) 0.36201(17) 0.11308(9) 0.0320(4) Uani 1 1 d . . . . .
H7A_1 H 0.599512 0.427287 0.087186 0.048 Uiso 1 1 calc R U . . .
H7B_1 H 0.700586 0.329197 0.110608 0.048 Uiso 1 1 calc R U . . .
H7C_1 H 0.581650 0.395336 0.157042 0.048 Uiso 1 1 calc R U . . .
C8_1 C 0.1051(2) 0.07024(18) 0.13824(9) 0.0369(4) Uani 1 1 d . . . . .
H8A_1 H 0.045278 -0.002394 0.113007 0.055 Uiso 1 1 calc R U . . .
H8B_1 H 0.034707 0.132962 0.149667 0.055 Uiso 1 1 calc R U . . .
H8C_1 H 0.149435 0.047654 0.176680 0.055 Uiso 1 1 calc R U . . .
C9_1 C 0.3644(3) 0.0571(2) -0.07007(9) 0.0414(5) Uani 1 1 d . . . . .
H9A_1 H 0.375725 0.122601 -0.095960 0.062 Uiso 1 1 calc R U . . .
H9B_1 H 0.266613 0.002484 -0.083010 0.062 Uiso 1 1 calc R U . . .
H9C_1 H 0.454638 0.010143 -0.075743 0.062 Uiso 1 1 calc R U . . .
C10_1 C 0.3918(2) 0.19868(14) 0.25521(7) 0.0219(3) Uani 1 1 d . . . . .
C11_1 C 0.2820(2) 0.16986(14) 0.30078(8) 0.0228(3) Uani 1 1 d . . . . .
C12_1 C 0.3176(2) 0.09753(15) 0.34545(8) 0.0273(4) Uani 1 1 d . . . . .
H12_1 H 0.239484 0.076272 0.374026 0.033 Uiso 1 1 calc R U . . .
C13_1 C 0.4632(2) 0.05580(16) 0.34938(8) 0.0304(4) Uani 1 1 d . . . . .
C14_1 C 0.5727(2) 0.08662(16) 0.30603(8) 0.0294(4) Uani 1 1 d . . . . .
H14_1 H 0.674138 0.060218 0.308369 0.035 Uiso 1 1 calc R U . . .
C15_1 C 0.5399(2) 0.15476(15) 0.25914(8) 0.0250(4) Uani 1 1 d . . . . .
C18_1 C 0.6692(2) 0.18240(17) 0.21490(9) 0.0312(4) Uani 1 1 d . . . . .
H18A_1 H 0.758121 0.137909 0.222851 0.047 Uiso 1 1 calc R U . . .
H18B_1 H 0.704471 0.270735 0.221913 0.047 Uiso 1 1 calc R U . . .
H18C_1 H 0.628916 0.156518 0.171168 0.047 Uiso 1 1 calc R U . . .
C16_1 C 0.1246(2) 0.21844(15) 0.30357(8) 0.0233(3) Uani 1 1 d . . . . .
H16A_1 H 0.056821 0.174816 0.331879 0.028 Uiso 1 1 calc R U . . .
H16B_1 H 0.072534 0.200761 0.260912 0.028 Uiso 1 1 calc R U . . .
C17_1 C 0.5014(3) -0.02030(19) 0.39896(10) 0.0423(5) Uani 1 1 d . . . . .
H17A_1 H 0.605660 0.011502 0.418826 0.063 Uiso 1 1 calc R U . . .
H17B_1 H 0.501802 -0.105800 0.379130 0.063 Uiso 1 1 calc R U . . .
H17C_1 H 0.421625 -0.015952 0.431068 0.063 Uiso 1 1 calc R U . . .
C1_2 C 0.1381(2) 0.35676(15) 0.32723(7) 0.0222(3) Uani 1 1 d . . . . .
H1_2 H 0.031283 0.383276 0.322079 0.027 Uiso 1 1 calc R U . . .
N5_2 N 0.18957(18) 0.39103(12) 0.39435(6) 0.0241(3) Uani 1 1 d . . . . .
C2_2 C 0.3273(2) 0.59246(16) 0.38293(8) 0.0303(4) Uani 1 1 d . . . . .
H2A_2 H 0.311871 0.680234 0.387939 0.036 Uiso 1 1 calc R U . . .
H2AB_2 H 0.428021 0.586411 0.405314 0.036 Uiso 1 1 calc R U . . .
C20_2 C 0.2601(2) 0.75549(16) 0.25984(9) 0.0291(4) Uani 1 1 d . . . . .
H20A_2 H 0.217547 0.756603 0.301916 0.044 Uiso 1 1 calc R U . . .
H20B_2 H 0.192660 0.695873 0.229218 0.044 Uiso 1 1 calc R U . . .
H20C_2 H 0.262896 0.837224 0.247857 0.044 Uiso 1 1 calc R U . . .
C21_2 C 0.8355(2) 0.84556(18) 0.21436(9) 0.0343(4) Uani 1 1 d . . . . .
H21A_2 H 0.792542 0.909791 0.195205 0.051 Uiso 1 1 calc R U . . .
H21B_2 H 0.891934 0.795710 0.182785 0.051 Uiso 1 1 calc R U . . .
H21C_2 H 0.908565 0.883433 0.249743 0.051 Uiso 1 1 calc R U . . .
C19_2 C 0.6575(2) 0.48582(17) 0.32135(9) 0.0332(4) Uani 1 1 d . . . . .
H19A_2 H 0.579149 0.413817 0.308627 0.050 Uiso 1 1 calc R U . . .
H19B_2 H 0.658739 0.509971 0.367256 0.050 Uiso 1 1 calc R U . . .
H19C_2 H 0.762157 0.465801 0.308726 0.050 Uiso 1 1 calc R U . . .
C18_2 C 0.6154(2) 0.59002(15) 0.28976(8) 0.0257(4) Uani 1 1 d . . . . .
C17_2 C 0.7333(2) 0.66377(16) 0.26502(8) 0.0279(4) Uani 1 1 d . . . . .
H17_2 H 0.838686 0.644539 0.266547 0.034 Uiso 1 1 calc R U . . .
C16_2 C 0.7019(2) 0.76485(16) 0.23809(8) 0.0270(4) Uani 1 1 d . . . . .
C15_2 C 0.5469(2) 0.79062(15) 0.23610(8) 0.0267(4) Uani 1 1 d . . . . .
H15_2 H 0.523479 0.858760 0.217385 0.032 Uiso 1 1 calc R U . . .
C14_2 C 0.4242(2) 0.71993(15) 0.26064(8) 0.0244(4) Uani 1 1 d . . . . .
C13_2 C 0.4599(2) 0.61756(14) 0.28672(7) 0.0231(3) Uani 1 1 d . . . . .
C12_2 C 0.0173(3) 0.10994(19) 0.59204(9) 0.0407(5) Uani 1 1 d . . . . .
H12A_2 H -0.083561 0.130029 0.609074 0.061 Uiso 1 1 calc R U . . .
H12B_2 H 0.100258 0.130618 0.625607 0.061 Uiso 1 1 calc R U . . .
H12C_2 H 0.008619 0.022054 0.575530 0.061 Uiso 1 1 calc R U . . .
C11_2 C -0.1541(2) 0.31844(19) 0.41473(9) 0.0337(4) Uani 1 1 d . . . . .
H11A_2 H -0.137921 0.407413 0.415520 0.050 Uiso 1 1 calc R U . . .
H11B_2 H -0.254924 0.295560 0.433321 0.050 Uiso 1 1 calc R U . . .
H11C_2 H -0.155529 0.276664 0.370989 0.050 Uiso 1 1 calc R U . . .
C10_2 C 0.4276(2) 0.32096(17) 0.46794(9) 0.0315(4) Uani 1 1 d . . . . .
H10A_2 H 0.443672 0.307273 0.422449 0.047 Uiso 1 1 calc R U . . .
H10B_2 H 0.492358 0.270539 0.488776 0.047 Uiso 1 1 calc R U . . .
H10C_2 H 0.458361 0.407747 0.484999 0.047 Uiso 1 1 calc R U . . .
N4_2 N 0.33814(17) 0.54516(12) 0.31535(6) 0.0234(3) Uani 1 1 d . . . . .
C3_2 C 0.1931(2) 0.52322(15) 0.41291(8) 0.0293(4) Uani 1 1 d . . . . .
H3A_2 H 0.206056 0.544177 0.459414 0.035 Uiso 1 1 calc R U . . .
H3AB_2 H 0.091634 0.548513 0.399839 0.035 Uiso 1 1 calc R U . . .
C9_2 C 0.2561(2) 0.28612(15) 0.47959(8) 0.0257(4) Uani 1 1 d . . . . .
C8_2 C 0.2149(2) 0.22035(16) 0.52843(8) 0.0286(4) Uani 1 1 d . . . . .
H8_2 H 0.295976 0.200933 0.554800 0.034 Uiso 1 1 calc R U . . .
C7_2 C 0.0586(2) 0.18266(16) 0.53942(8) 0.0302(4) Uani 1 1 d . . . . .
C6_2 C -0.0571(2) 0.21303(16) 0.50047(8) 0.0298(4) Uani 1 1 d . . . . .
H6_2 H -0.164527 0.186461 0.506948 0.036 Uiso 1 1 calc R U . . .
C5_2 C -0.0219(2) 0.28115(16) 0.45209(8) 0.0269(4) Uani 1 1 d . . . . .
C4_2 C 0.1368(2) 0.31800(15) 0.44151(7) 0.0235(3) Uani 1 1 d . . . . .
B1_3 B 0.2570(2) 0.43263(17) 0.28716(9) 0.0219(4) Uani 1 1 d . . . . .
N1_3 N 0.27650(16) 0.38299(12) 0.21930(6) 0.0209(3) Uani 1 1 d . . . . .
C1_3 C 0.2071(2) 0.45211(14) 0.17622(7) 0.0225(3) Uani 1 1 d . . . . .
B2_3 B 0.3412(2) 0.27278(17) 0.20098(9) 0.0211(4) Uani 1 1 d . . . . .
N6_3 N -0.00974(19) 0.66939(15) 0.06253(8) 0.0361(4) Uani 1 1 d . . . . .
C3_3 C 0.2260(2) 0.59401(16) 0.10098(8) 0.0289(4) Uani 1 1 d . . . . .
H3_3 H 0.289992 0.640891 0.075540 0.035 Uiso 1 1 calc R U . . .
C4_3 C 0.0622(2) 0.59644(16) 0.09896(8) 0.0279(4) Uani 1 1 d . . . . .
C5_3 C -0.0261(2) 0.52495(17) 0.13695(9) 0.0302(4) Uani 1 1 d . . . . .
H5_3 H -0.137391 0.524969 0.137282 0.036 Uiso 1 1 calc R U . . .
C6_3 C 0.0455(2) 0.45398(16) 0.17419(8) 0.0271(4) Uani 1 1 d . . . . .
H6_3 H -0.018196 0.405387 0.198948 0.033 Uiso 1 1 calc R U . . .
C7_3 C 0.0814(3) 0.7270(2) 0.01729(10) 0.0425(5) Uani 1 1 d . . . . .
H7A_3 H 0.014576 0.774152 -0.004797 0.064 Uiso 1 1 calc R U . . .
H7B_3 H 0.121017 0.664021 -0.013304 0.064 Uiso 1 1 calc R U . . .
H7C_3 H 0.170575 0.782176 0.039145 0.064 Uiso 1 1 calc R U . . .
C8_3 C -0.1776(2) 0.64068(19) 0.04780(10) 0.0409(5) Uani 1 1 d . . . . .
H8A_3 H -0.209575 0.692042 0.017746 0.061 Uiso 1 1 calc R U . . .
H8B_3 H -0.235437 0.656529 0.086546 0.061 Uiso 1 1 calc R U . . .
H8C_3 H -0.201425 0.554028 0.029143 0.061 Uiso 1 1 calc R U . . .
C2_3 C 0.2966(2) 0.52455(16) 0.13936(8) 0.0267(4) Uani 1 1 d . . . . .
H2_3 H 0.408145 0.526453 0.140516 0.032 Uiso 1 1 calc R U . . .

loop_
_atom_site_aniso_label
_atom_site_aniso_U_11
_atom_site_aniso_U_22
_atom_site_aniso_U_33
_atom_site_aniso_U_23
_atom_site_aniso_U_13
_atom_site_aniso_U_12
C1_1 0.0258(9) 0.0222(8) 0.0211(8) 0.0024(6) 0.0001(6) 0.0048(7)
C2_1 0.0301(9) 0.0248(8) 0.0234(9) 0.0004(7) -0.0025(7) 0.0043(7)
C3_1 0.0342(10) 0.0267(9) 0.0256(9) -0.0028(7) -0.0067(7) 0.0062(7)
C4_1 0.0357(10) 0.0345(10) 0.0211(9) 0.0014(7) -0.0034(7) 0.0155(8)
C5_1 0.0306(9) 0.0385(10) 0.0246(9) 0.0091(7) 0.0058(7) 0.0111(8)
C6_1 0.0276(9) 0.0282(9) 0.0236(8) 0.0045(7) 0.0007(7) 0.0062(7)
C7_1 0.0297(10) 0.0350(10) 0.0316(10) 0.0072(8) 0.0072(8) 0.0018(8)
C8_1 0.0360(11) 0.0368(10) 0.0317(10) -0.0031(8) -0.0014(8) -0.0095(8)
C9_1 0.0518(13) 0.0500(12) 0.0229(9) -0.0021(8) -0.0028(9) 0.0199(10)
C10_1 0.0262(8) 0.0177(7) 0.0197(8) -0.0013(6) -0.0022(6) -0.0001(6)
C11_1 0.0302(9) 0.0164(7) 0.0197(8) -0.0005(6) -0.0005(7) -0.0017(6)
C12_1 0.0386(10) 0.0193(8) 0.0225(8) 0.0021(6) 0.0007(7) -0.0006(7)
C13_1 0.0436(11) 0.0216(8) 0.0250(9) 0.0017(7) -0.0069(8) 0.0046(8)
C14_1 0.0331(10) 0.0247(9) 0.0292(9) -0.0012(7) -0.0064(7) 0.0068(7)
C15_1 0.0291(9) 0.0196(8) 0.0238(8) -0.0026(6) -0.0027(7) 0.0023(7)
C18_1 0.0273(9) 0.0347(10) 0.0320(10) 0.0028(8) 0.0005(7) 0.0081(8)
C16_1 0.0270(9) 0.0227(8) 0.0191(8) 0.0035(6) 0.0017(6) -0.0019(7)
C17_1 0.0585(14) 0.0353(11) 0.0356(11) 0.0116(9) -0.0072(10) 0.0099(10)
C1_2 0.0283(9) 0.0230(8) 0.0152(8) 0.0017(6) -0.0003(6) 0.0045(7)
N5_2 0.0353(8) 0.0201(7) 0.0161(7) 0.0016(5) 0.0013(6) 0.0018(6)
C2_2 0.0479(11) 0.0223(8) 0.0183(8) -0.0004(7) 0.0015(7) -0.0007(8)
C20_2 0.0343(10) 0.0230(8) 0.0302(9) 0.0039(7) -0.0003(7) 0.0055(7)
C21_2 0.0362(10) 0.0346(10) 0.0313(10) 0.0077(8) 0.0021(8) -0.0022(8)
C19_2 0.0358(10) 0.0272(9) 0.0371(10) 0.0086(8) -0.0074(8) 0.0033(8)
C18_2 0.0327(9) 0.0218(8) 0.0211(8) 0.0004(6) -0.0056(7) 0.0025(7)
C17_2 0.0277(9) 0.0279(9) 0.0263(9) 0.0001(7) -0.0026(7) 0.0016(7)
C16_2 0.0335(10) 0.0251(8) 0.0205(8) 0.0014(7) -0.0001(7) -0.0012(7)
C15_2 0.0376(10) 0.0199(8) 0.0223(8) 0.0050(6) -0.0022(7) 0.0012(7)
C14_2 0.0315(9) 0.0209(8) 0.0193(8) 0.0001(6) -0.0028(7) 0.0021(7)
C13_2 0.0316(9) 0.0188(8) 0.0171(8) 0.0003(6) -0.0011(6) -0.0008(7)
C12_2 0.0579(13) 0.0365(11) 0.0314(10) 0.0132(8) 0.0128(9) 0.0081(9)
C11_2 0.0288(10) 0.0449(11) 0.0297(10) 0.0089(8) 0.0060(8) 0.0097(8)
C10_2 0.0342(10) 0.0318(9) 0.0267(9) 0.0044(7) -0.0061(7) -0.0020(8)
N4_2 0.0321(8) 0.0210(7) 0.0162(7) 0.0017(5) -0.0001(6) 0.0017(6)
C3_2 0.0450(11) 0.0235(9) 0.0190(8) 0.0004(7) 0.0037(7) 0.0059(8)
C9_2 0.0334(9) 0.0228(8) 0.0202(8) 0.0010(6) -0.0001(7) 0.0034(7)
C8_2 0.0385(10) 0.0253(9) 0.0226(8) 0.0044(7) -0.0015(7) 0.0067(7)
C7_2 0.0465(11) 0.0245(9) 0.0211(8) 0.0042(7) 0.0077(8) 0.0085(8)
C6_2 0.0330(10) 0.0287(9) 0.0282(9) 0.0028(7) 0.0103(7) 0.0060(7)
C5_2 0.0337(10) 0.0269(9) 0.0202(8) 0.0009(7) 0.0046(7) 0.0079(7)
C4_2 0.0331(9) 0.0203(8) 0.0173(8) 0.0011(6) 0.0027(7) 0.0057(7)
B1_3 0.0258(9) 0.0215(9) 0.0193(9) 0.0042(7) -0.0010(7) 0.0061(7)
N1_3 0.0248(7) 0.0203(7) 0.0171(7) 0.0035(5) -0.0005(5) 0.0006(5)
C1_3 0.0297(9) 0.0203(8) 0.0165(8) 0.0004(6) -0.0009(6) 0.0026(7)
B2_3 0.0193(9) 0.0211(9) 0.0210(9) 0.0015(7) 0.0006(7) -0.0029(7)
N6_3 0.0350(9) 0.0373(9) 0.0387(9) 0.0169(7) -0.0036(7) 0.0028(7)
C3_3 0.0345(10) 0.0278(9) 0.0257(9) 0.0079(7) 0.0048(7) 0.0037(7)
C4_3 0.0342(10) 0.0245(8) 0.0246(9) 0.0037(7) -0.0024(7) 0.0035(7)
C5_3 0.0275(9) 0.0317(9) 0.0307(9) 0.0062(7) -0.0036(7) 0.0000(7)
C6_3 0.0288(9) 0.0278(9) 0.0241(9) 0.0065(7) -0.0009(7) -0.0020(7)
C7_3 0.0511(13) 0.0428(12) 0.0401(11) 0.0206(9) 0.0047(9) 0.0137(10)
C8_3 0.0411(12) 0.0391(11) 0.0439(12) 0.0129(9) -0.0113(9) 0.0055(9)
C2_3 0.0282(9) 0.0280(9) 0.0239(8) 0.0036(7) 0.0028(7) 0.0043(7)

loop_
_atom_type_symbol
_atom_type_description
_atom_type_scat_dispersion_real
_atom_type_scat_dispersion_imag
_atom_type_scat_source
C C 0.0033 0.0016 'International Tables Vol C Tables 4.2.6.8 and 6.1.1.4'
H H 0.0000 0.0000 'International Tables Vol C Tables 4.2.6.8 and 6.1.1.4'
B B 0.0013 0.0007 'International Tables Vol C Tables 4.2.6.8 and 6.1.1.4'
N N 0.0061 0.0033 'International Tables Vol C Tables 4.2.6.8 and 6.1.1.4'

loop_
_exptl_crystal_face_index_h
_exptl_crystal_face_index_k
_exptl_crystal_face_index_l
_exptl_crystal_face_perp_dist
1.00 -1.00 1.00 0.1610
-1.00 2.00 -1.00 0.0360
1.00 0.00 -2.00 0.2110
0.00 2.00 -1.00 0.0680
0.00 -2.00 1.00 0.1120
1.00 2.00 -1.00 0.1400
-1.00 -2.00 1.00 0.0370
1.00 -2.00 -2.00 0.2040
-1.00 2.00 2.00 0.0450
1.00 1.00 -1.00 0.1690
0.00 -2.00 -1.00 0.1220
0.00 2.00 1.00 0.0960
2.00 2.00 -1.00 0.1740
1.00 1.00 2.00 0.1610
2.00 0.00 -1.00 0.2060
-1.00 -1.00 -2.00 0.0520
-2.00 0.00 -1.00 0.0350
1.00 -1.00 2.00 0.1780
-1.00 1.00 -2.00 0.0420

loop_
_geom_angle_atom_site_label_1
_geom_angle_atom_site_label_2
_geom_angle_atom_site_label_3
_geom_angle
_geom_angle_site_symmetry_1
_geom_angle_site_symmetry_3
_geom_angle_publ_flag
C6_1 C1_1 C2_1 117.27(15) . . ?
C6_1 C1_1 B2_3 123.52(15) . . ?
C2_1 C1_1 B2_3 119.21(15) . . ?
C3_1 C2_1 C1_1 120.47(17) . . ?
C3_1 C2_1 C8_1 118.66(16) . . ?
C1_1 C2_1 C8_1 120.84(15) . . ?
C4_1 C3_1 C2_1 122.03(17) . . ?
C4_1 C3_1 H3_1 119.0 . . ?
C2_1 C3_1 H3_1 119.0 . . ?
C5_1 C4_1 C3_1 117.48(16) . . ?
C5_1 C4_1 C9_1 120.95(18) . . ?
C3_1 C4_1 C9_1 121.57(18) . . ?
C4_1 C5_1 C6_1 122.26(17) . . ?
C4_1 C5_1 H5_1 118.9 . . ?
C6_1 C5_1 H5_1 118.9 . . ?
C5_1 C6_1 C1_1 120.47(16) . . ?
C5_1 C6_1 C7_1 116.83(16) . . ?
C1_1 C6_1 C7_1 122.68(15) . . ?
C6_1 C7_1 H7A_1 109.5 . . ?
C6_1 C7_1 H7B_1 109.5 . . ?
H7A_1 C7_1 H7B_1 109.5 . . ?
C6_1 C7_1 H7C_1 109.5 . . ?
H7A_1 C7_1 H7C_1 109.5 . . ?
H7B_1 C7_1 H7C_1 109.5 . . ?
C2_1 C8_1 H8A_1 109.5 . . ?
C2_1 C8_1 H8B_1 109.5 . . ?
H8A_1 C8_1 H8B_1 109.5 . . ?
C2_1 C8_1 H8C_1 109.5 . . ?
H8A_1 C8_1 H8C_1 109.5 . . ?
H8B_1 C8_1 H8C_1 109.5 . . ?
C4_1 C9_1 H9A_1 109.5 . . ?
C4_1 C9_1 H9B_1 109.5 . . ?
H9A_1 C9_1 H9B_1 109.5 . . ?
C4_1 C9_1 H9C_1 109.5 . . ?
H9A_1 C9_1 H9C_1 109.5 . . ?
H9B_1 C9_1 H9C_1 109.5 . . ?
C15_1 C10_1 C11_1 116.71(15) . . ?
C15_1 C10_1 B2_3 123.69(15) . . ?
C11_1 C10_1 B2_3 119.55(15) . . ?
C12_1 C11_1 C10_1 121.03(16) . . ?
C12_1 C11_1 C16_1 117.72(15) . . ?
C10_1 C11_1 C16_1 121.24(15) . . ?
C13_1 C12_1 C11_1 121.89(17) . . ?
C13_1 C12_1 H12_1 119.1 . . ?
C11_1 C12_1 H12_1 119.1 . . ?
C12_1 C13_1 C14_1 117.28(16) . . ?
C12_1 C13_1 C17_1 121.37(18) . . ?
C14_1 C13_1 C17_1 121.35(18) . . ?
C13_1 C14_1 C15_1 122.64(17) . . ?
C13_1 C14_1 H14_1 118.7 . . ?
C15_1 C14_1 H14_1 118.7 . . ?
C14_1 C15_1 C10_1 120.37(16) . . ?
C14_1 C15_1 C18_1 117.50(16) . . ?
C10_1 C15_1 C18_1 122.10(15) . . ?
C15_1 C18_1 H18A_1 109.5 . . ?
C15_1 C18_1 H18B_1 109.5 . . ?
H18A_1 C18_1 H18B_1 109.5 . . ?
C15_1 C18_1 H18C_1 109.5 . . ?
H18A_1 C18_1 H18C_1 109.5 . . ?
H18B_1 C18_1 H18C_1 109.5 . . ?
C11_1 C16_1 C1_2 113.01(14) . . ?
C11_1 C16_1 H16A_1 109.0 . . ?
C1_2 C16_1 H16A_1 109.0 . . ?
C11_1 C16_1 H16B_1 109.0 . . ?
C1_2 C16_1 H16B_1 109.0 . . ?
H16A_1 C16_1 H16B_1 107.8 . . ?
C13_1 C17_1 H17A_1 109.5 . . ?
C13_1 C17_1 H17B_1 109.5 . . ?
H17A_1 C17_1 H17B_1 109.5 . . ?
C13_1 C17_1 H17C_1 109.5 . . ?
H17A_1 C17_1 H17C_1 109.5 . . ?
H17B_1 C17_1 H17C_1 109.5 . . ?
N5_2 C1_2 C16_1 113.48(13) . . ?
N5_2 C1_2 B1_3 107.91(13) . . ?
C16_1 C1_2 B1_3 111.85(13) . . ?
N5_2 C1_2 H1_2 107.8 . . ?
C16_1 C1_2 H1_2 107.8 . . ?
B1_3 C1_2 H1_2 107.8 . . ?
C4_2 N5_2 C3_2 115.36(13) . . ?
C4_2 N5_2 C1_2 122.43(13) . . ?
C3_2 N5_2 C1_2 109.34(13) . . ?
N4_2 C2_2 C3_2 112.57(14) . . ?
N4_2 C2_2 H2A_2 109.1 . . ?
C3_2 C2_2 H2A_2 109.1 . . ?
N4_2 C2_2 H2AB_2 109.1 . . ?
C3_2 C2_2 H2AB_2 109.1 . . ?
H2A_2 C2_2 H2AB_2 107.8 . . ?
C14_2 C20_2 H20A_2 109.5 . . ?
C14_2 C20_2 H20B_2 109.5 . . ?
H20A_2 C20_2 H20B_2 109.5 . . ?
C14_2 C20_2 H20C_2 109.5 . . ?
H20A_2 C20_2 H20C_2 109.5 . . ?
H20B_2 C20_2 H20C_2 109.5 . . ?
C16_2 C21_2 H21A_2 109.5 . . ?
C16_2 C21_2 H21B_2 109.5 . . ?
H21A_2 C21_2 H21B_2 109.5 . . ?
C16_2 C21_2 H21C_2 109.5 . . ?
H21A_2 C21_2 H21C_2 109.5 . . ?
H21B_2 C21_2 H21C_2 109.5 . . ?
C18_2 C19_2 H19A_2 109.5 . . ?
C18_2 C19_2 H19B_2 109.5 . . ?
H19A_2 C19_2 H19B_2 109.5 . . ?
C18_2 C19_2 H19C_2 109.5 . . ?
H19A_2 C19_2 H19C_2 109.5 . . ?
H19B_2 C19_2 H19C_2 109.5 . . ?
C17_2 C18_2 C13_2 118.88(16) . . ?
C17_2 C18_2 C19_2 119.72(16) . . ?
C13_2 C18_2 C19_2 121.35(16) . . ?
C18_2 C17_2 C16_2 122.06(17) . . ?
C18_2 C17_2 H17_2 119.0 . . ?
C16_2 C17_2 H17_2 119.0 . . ?
C15_2 C16_2 C17_2 117.88(16) . . ?
C15_2 C16_2 C21_2 122.02(16) . . ?
C17_2 C16_2 C21_2 120.06(17) . . ?
C16_2 C15_2 C14_2 122.35(16) . . ?
C16_2 C15_2 H15_2 118.8 . . ?
C14_2 C15_2 H15_2 118.8 . . ?
C15_2 C14_2 C13_2 118.20(16) . . ?
C15_2 C14_2 C20_2 120.02(15) . . ?
C13_2 C14_2 C20_2 121.76(16) . . ?
C18_2 C13_2 C14_2 120.60(16) . . ?
C18_2 C13_2 N4_2 119.09(15) . . ?
C14_2 C13_2 N4_2 120.13(15) . . ?
C7_2 C12_2 H12A_2 109.5 . . ?
C7_2 C12_2 H12B_2 109.5 . . ?
H12A_2 C12_2 H12B_2 109.5 . . ?
C7_2 C12_2 H12C_2 109.5 . . ?
H12A_2 C12_2 H12C_2 109.5 . . ?
H12B_2 C12_2 H12C_2 109.5 . . ?
C5_2 C11_2 H11A_2 109.5 . . ?
C5_2 C11_2 H11B_2 109.5 . . ?
H11A_2 C11_2 H11B_2 109.5 . . ?
C5_2 C11_2 H11C_2 109.5 . . ?
H11A_2 C11_2 H11C_2 109.5 . . ?
H11B_2 C11_2 H11C_2 109.5 . . ?
C9_2 C10_2 H10A_2 109.5 . . ?
C9_2 C10_2 H10B_2 109.5 . . ?
H10A_2 C10_2 H10B_2 109.5 . . ?
C9_2 C10_2 H10C_2 109.5 . . ?
H10A_2 C10_2 H10C_2 109.5 . . ?
H10B_2 C10_2 H10C_2 109.5 . . ?
B1_3 N4_2 C13_2 125.54(14) . . ?
B1_3 N4_2 C2_2 121.99(14) . . ?
C13_2 N4_2 C2_2 111.67(13) . . ?
N5_2 C3_2 C2_2 111.14(14) . . ?
N5_2 C3_2 H3A_2 109.4 . . ?
C2_2 C3_2 H3A_2 109.4 . . ?
N5_2 C3_2 H3AB_2 109.4 . . ?
C2_2 C3_2 H3AB_2 109.4 . . ?
H3A_2 C3_2 H3AB_2 108.0 . . ?
C8_2 C9_2 C4_2 119.47(17) . . ?
C8_2 C9_2 C10_2 119.80(16) . . ?
C4_2 C9_2 C10_2 120.73(16) . . ?
C7_2 C8_2 C9_2 121.72(17) . . ?
C7_2 C8_2 H8_2 119.1 . . ?
C9_2 C8_2 H8_2 119.1 . . ?
C6_2 C7_2 C8_2 117.82(16) . . ?
C6_2 C7_2 C12_2 121.55(18) . . ?
C8_2 C7_2 C12_2 120.63(18) . . ?
C7_2 C6_2 C5_2 122.56(17) . . ?
C7_2 C6_2 H6_2 118.7 . . ?
C5_2 C6_2 H6_2 118.7 . . ?
C6_2 C5_2 C4_2 118.79(17) . . ?
C6_2 C5_2 C11_2 119.56(17) . . ?
C4_2 C5_2 C11_2 121.58(16) . . ?
C5_2 C4_2 C9_2 119.62(16) . . ?
C5_2 C4_2 N5_2 124.58(15) . . ?
C9_2 C4_2 N5_2 115.79(15) . . ?
N4_2 B1_3 N1_3 121.16(15) . . ?
N4_2 B1_3 C1_2 119.74(15) . . ?
N1_3 B1_3 C1_2 119.09(14) . . ?
B2_3 N1_3 C1_3 124.80(14) . . ?
B2_3 N1_3 B1_3 121.82(14) . . ?
C1_3 N1_3 B1_3 113.05(13) . . ?
C6_3 C1_3 C2_3 117.51(15) . . ?
C6_3 C1_3 N1_3 119.27(15) . . ?
C2_3 C1_3 N1_3 123.08(15) . . ?
N1_3 B2_3 C1_1 120.63(15) . . ?
N1_3 B2_3 C10_1 118.17(14) . . ?
C1_1 B2_3 C10_1 121.02(14) . . ?
C4_3 N6_3 C7_3 119.08(16) . . ?
C4_3 N6_3 C8_3 118.27(16) . . ?
C7_3 N6_3 C8_3 116.12(16) . . ?
C2_3 C3_3 C4_3 121.34(16) . . ?
C2_3 C3_3 H3_3 119.3 . . ?
C4_3 C3_3 H3_3 119.3 . . ?
N6_3 C4_3 C5_3 121.09(17) . . ?
N6_3 C4_3 C3_3 122.01(16) . . ?
C5_3 C4_3 C3_3 116.86(16) . . ?
C6_3 C5_3 C4_3 121.25(17) . . ?
C6_3 C5_3 H5_3 119.4 . . ?
C4_3 C5_3 H5_3 119.4 . . ?
C1_3 C6_3 C5_3 121.72(16) . . ?
C1_3 C6_3 H6_3 119.1 . . ?
C5_3 C6_3 H6_3 119.1 . . ?
N6_3 C7_3 H7A_3 109.5 . . ?
N6_3 C7_3 H7B_3 109.5 . . ?
H7A_3 C7_3 H7B_3 109.5 . . ?
N6_3 C7_3 H7C_3 109.5 . . ?
H7A_3 C7_3 H7C_3 109.5 . . ?
H7B_3 C7_3 H7C_3 109.5 . . ?
N6_3 C8_3 H8A_3 109.5 . . ?
N6_3 C8_3 H8B_3 109.5 . . ?
H8A_3 C8_3 H8B_3 109.5 . . ?
N6_3 C8_3 H8C_3 109.5 . . ?
H8A_3 C8_3 H8C_3 109.5 . . ?
H8B_3 C8_3 H8C_3 109.5 . . ?
C3_3 C2_3 C1_3 121.30(17) . . ?
C3_3 C2_3 H2_3 119.4 . . ?
C1_3 C2_3 H2_3 119.4 . . ?

loop_
_geom_bond_atom_site_label_1
_geom_bond_atom_site_label_2
_geom_bond_distance
_geom_bond_site_symmetry_2
_geom_bond_publ_flag
C1_1 C6_1 1.405(2) . ?
C1_1 C2_1 1.413(2) . ?
C1_1 B2_3 1.599(2) . ?
C2_1 C3_1 1.397(2) . ?
C2_1 C8_1 1.510(3) . ?
C3_1 C4_1 1.385(3) . ?
C3_1 H3_1 0.9500 . ?
C4_1 C5_1 1.379(3) . ?
C4_1 C9_1 1.511(2) . ?
C5_1 C6_1 1.399(2) . ?
C5_1 H5_1 0.9500 . ?
C6_1 C7_1 1.510(3) . ?
C7_1 H7A_1 0.9800 . ?
C7_1 H7B_1 0.9800 . ?
C7_1 H7C_1 0.9800 . ?
C8_1 H8A_1 0.9800 . ?
C8_1 H8B_1 0.9800 . ?
C8_1 H8C_1 0.9800 . ?
C9_1 H9A_1 0.9800 . ?
C9_1 H9B_1 0.9800 . ?
C9_1 H9C_1 0.9800 . ?
C10_1 C15_1 1.414(2) . ?
C10_1 C11_1 1.416(2) . ?
C10_1 B2_3 1.606(2) . ?
C11_1 C12_1 1.394(2) . ?
C11_1 C16_1 1.506(2) . ?
C12_1 C13_1 1.383(3) . ?
C12_1 H12_1 0.9500 . ?
C13_1 C14_1 1.385(3) . ?
C13_1 C17_1 1.511(3) . ?
C14_1 C15_1 1.393(2) . ?
C14_1 H14_1 0.9500 . ?
C15_1 C18_1 1.507(3) . ?
C18_1 H18A_1 0.9800 . ?
C18_1 H18B_1 0.9800 . ?
C18_1 H18C_1 0.9800 . ?
C16_1 C1_2 1.533(2) . ?
C16_1 H16A_1 0.9900 . ?
C16_1 H16B_1 0.9900 . ?
C17_1 H17A_1 0.9800 . ?
C17_1 H17B_1 0.9800 . ?
C17_1 H17C_1 0.9800 . ?
C1_2 N5_2 1.475(2) . ?
C1_2 B1_3 1.595(2) . ?
C1_2 H1_2 1.0000 . ?
N5_2 C4_2 1.441(2) . ?
N5_2 C3_2 1.459(2) . ?
C2_2 N4_2 1.473(2) . ?
C2_2 C3_2 1.516(3) . ?
C2_2 H2A_2 0.9900 . ?
C2_2 H2AB_2 0.9900 . ?
C20_2 C14_2 1.501(2) . ?
C20_2 H20A_2 0.9800 . ?
C20_2 H20B_2 0.9800 . ?
C20_2 H20C_2 0.9800 . ?
C21_2 C16_2 1.514(3) . ?
C21_2 H21A_2 0.9800 . ?
C21_2 H21B_2 0.9800 . ?
C21_2 H21C_2 0.9800 . ?
C19_2 C18_2 1.505(2) . ?
C19_2 H19A_2 0.9800 . ?
C19_2 H19B_2 0.9800 . ?
C19_2 H19C_2 0.9800 . ?
C18_2 C17_2 1.390(3) . ?
C18_2 C13_2 1.400(2) . ?
C17_2 C16_2 1.391(2) . ?
C17_2 H17_2 0.9500 . ?
C16_2 C15_2 1.388(3) . ?
C15_2 C14_2 1.397(2) . ?
C15_2 H15_2 0.9500 . ?
C14_2 C13_2 1.405(2) . ?
C13_2 N4_2 1.446(2) . ?
C12_2 C7_2 1.512(2) . ?
C12_2 H12A_2 0.9800 . ?
C12_2 H12B_2 0.9800 . ?
C12_2 H12C_2 0.9800 . ?
C11_2 C5_2 1.504(3) . ?
C11_2 H11A_2 0.9800 . ?
C11_2 H11B_2 0.9800 . ?
C11_2 H11C_2 0.9800 . ?
C10_2 C9_2 1.507(3) . ?
C10_2 H10A_2 0.9800 . ?
C10_2 H10B_2 0.9800 . ?
C10_2 H10C_2 0.9800 . ?
N4_2 B1_3 1.397(2) . ?
C3_2 H3A_2 0.9900 . ?
C3_2 H3AB_2 0.9900 . ?
C9_2 C8_2 1.397(2) . ?
C9_2 C4_2 1.403(2) . ?
C8_2 C7_2 1.387(3) . ?
C8_2 H8_2 0.9500 . ?
C7_2 C6_2 1.385(3) . ?
C6_2 C5_2 1.395(2) . ?
C6_2 H6_2 0.9500 . ?
C5_2 C4_2 1.403(3) . ?
B1_3 N1_3 1.496(2) . ?
N1_3 B2_3 1.408(2) . ?
N1_3 C1_3 1.449(2) . ?
C1_3 C6_3 1.383(2) . ?
C1_3 C2_3 1.392(2) . ?
N6_3 C4_3 1.393(2) . ?
N6_3 C7_3 1.438(3) . ?
N6_3 C8_3 1.448(3) . ?
C3_3 C2_3 1.387(2) . ?
C3_3 C4_3 1.402(3) . ?
C3_3 H3_3 0.9500 . ?
C4_3 C5_3 1.398(3) . ?
C5_3 C6_3 1.387(3) . ?
C5_3 H5_3 0.9500 . ?
C6_3 H6_3 0.9500 . ?
C7_3 H7A_3 0.9800 . ?
C7_3 H7B_3 0.9800 . ?
C7_3 H7C_3 0.9800 . ?
C8_3 H8A_3 0.9800 . ?
C8_3 H8B_3 0.9800 . ?
C8_3 H8C_3 0.9800 . ?
C2_3 H2_3 0.9500 . ?

loop_
_geom_torsion_atom_site_label_1
_geom_torsion_atom_site_label_2
_geom_torsion_atom_site_label_3
_geom_torsion_atom_site_label_4
_geom_torsion
_geom_torsion_site_symmetry_1
_geom_torsion_site_symmetry_2
_geom_torsion_site_symmetry_3
_geom_torsion_site_symmetry_4
_geom_torsion_publ_flag
C6_1 C1_1 C2_1 C3_1 -0.6(2) . . . . ?
B2_3 C1_1 C2_1 C3_1 179.89(15) . . . . ?
C6_1 C1_1 C2_1 C8_1 -178.76(16) . . . . ?
B2_3 C1_1 C2_1 C8_1 1.7(2) . . . . ?
C1_1 C2_1 C3_1 C4_1 1.0(3) . . . . ?
C8_1 C2_1 C3_1 C4_1 179.22(17) . . . . ?
C2_1 C3_1 C4_1 C5_1 -0.7(3) . . . . ?
C2_1 C3_1 C4_1 C9_1 179.21(17) . . . . ?
C3_1 C4_1 C5_1 C6_1 0.1(3) . . . . ?
C9_1 C4_1 C5_1 C6_1 -179.89(17) . . . . ?
C4_1 C5_1 C6_1 C1_1 0.3(3) . . . . ?
C4_1 C5_1 C6_1 C7_1 178.72(17) . . . . ?
C2_1 C1_1 C6_1 C5_1 0.0(2) . . . . ?
B2_3 C1_1 C6_1 C5_1 179.44(16) . . . . ?
C2_1 C1_1 C6_1 C7_1 -178.34(16) . . . . ?
B2_3 C1_1 C6_1 C7_1 1.1(3) . . . . ?
C15_1 C10_1 C11_1 C12_1 -2.5(2) . . . . ?
B2_3 C10_1 C11_1 C12_1 174.94(14) . . . . ?
C15_1 C10_1 C11_1 C16_1 176.18(14) . . . . ?
B2_3 C10_1 C11_1 C16_1 -6.4(2) . . . . ?
C10_1 C11_1 C12_1 C13_1 3.2(2) . . . . ?
C16_1 C11_1 C12_1 C13_1 -175.49(15) . . . . ?
C11_1 C12_1 C13_1 C14_1 -1.3(2) . . . . ?
C11_1 C12_1 C13_1 C17_1 178.67(16) . . . . ?
C12_1 C13_1 C14_1 C15_1 -1.2(3) . . . . ?
C17_1 C13_1 C14_1 C15_1 178.84(17) . . . . ?
C13_1 C14_1 C15_1 C10_1 1.8(3) . . . . ?
C13_1 C14_1 C15_1 C18_1 179.91(16) . . . . ?
C11_1 C10_1 C15_1 C14_1 0.1(2) . . . . ?
B2_3 C10_1 C15_1 C14_1 -177.24(15) . . . . ?
C11_1 C10_1 C15_1 C18_1 -177.97(15) . . . . ?
B2_3 C10_1 C15_1 C18_1 4.7(2) . . . . ?
C12_1 C11_1 C16_1 C1_2 108.15(16) . . . . ?
C10_1 C11_1 C16_1 C1_2 -70.55(19) . . . . ?
C11_1 C16_1 C1_2 N5_2 -68.31(18) . . . . ?
C11_1 C16_1 C1_2 B1_3 54.07(18) . . . . ?
C16_1 C1_2 N5_2 C4_2 -38.4(2) . . . . ?
B1_3 C1_2 N5_2 C4_2 -162.91(14) . . . . ?
C16_1 C1_2 N5_2 C3_2 -177.92(14) . . . . ?
B1_3 C1_2 N5_2 C3_2 57.55(17) . . . . ?
C13_2 C18_2 C17_2 C16_2 0.8(2) . . . . ?
C19_2 C18_2 C17_2 C16_2 -176.82(16) . . . . ?
C18_2 C17_2 C16_2 C15_2 -0.4(3) . . . . ?
C18_2 C17_2 C16_2 C21_2 177.33(16) . . . . ?
C17_2 C16_2 C15_2 C14_2 0.8(2) . . . . ?
C21_2 C16_2 C15_2 C14_2 -176.88(16) . . . . ?
C16_2 C15_2 C14_2 C13_2 -1.6(2) . . . . ?
C16_2 C15_2 C14_2 C20_2 177.21(15) . . . . ?
C17_2 C18_2 C13_2 C14_2 -1.7(2) . . . . ?
C19_2 C18_2 C13_2 C14_2 175.91(15) . . . . ?
C17_2 C18_2 C13_2 N4_2 -176.75(14) . . . . ?
C19_2 C18_2 C13_2 N4_2 0.9(2) . . . . ?
C15_2 C14_2 C13_2 C18_2 2.1(2) . . . . ?
C20_2 C14_2 C13_2 C18_2 -176.74(15) . . . . ?
C15_2 C14_2 C13_2 N4_2 177.07(14) . . . . ?
C20_2 C14_2 C13_2 N4_2 -1.7(2) . . . . ?
C18_2 C13_2 N4_2 B1_3 -83.7(2) . . . . ?
C14_2 C13_2 N4_2 B1_3 101.18(19) . . . . ?
C18_2 C13_2 N4_2 C2_2 86.05(18) . . . . ?
C14_2 C13_2 N4_2 C2_2 -89.02(18) . . . . ?
C3_2 C2_2 N4_2 B1_3 -13.7(2) . . . . ?
C3_2 C2_2 N4_2 C13_2 176.12(14) . . . . ?
C4_2 N5_2 C3_2 C2_2 146.72(15) . . . . ?
C1_2 N5_2 C3_2 C2_2 -70.59(18) . . . . ?
N4_2 C2_2 C3_2 N5_2 45.5(2) . . . . ?
C4_2 C9_2 C8_2 C7_2 1.7(3) . . . . ?
C10_2 C9_2 C8_2 C7_2 -177.70(16) . . . . ?
C9_2 C8_2 C7_2 C6_2 -0.4(3) . . . . ?
C9_2 C8_2 C7_2 C12_2 179.10(16) . . . . ?
C8_2 C7_2 C6_2 C5_2 -1.2(3) . . . . ?
C12_2 C7_2 C6_2 C5_2 179.29(17) . . . . ?
C7_2 C6_2 C5_2 C4_2 1.5(3) . . . . ?
C7_2 C6_2 C5_2 C11_2 -175.60(17) . . . . ?
C6_2 C5_2 C4_2 C9_2 -0.1(2) . . . . ?
C11_2 C5_2 C4_2 C9_2 176.86(16) . . . . ?
C6_2 C5_2 C4_2 N5_2 -178.37(15) . . . . ?
C11_2 C5_2 C4_2 N5_2 -1.4(3) . . . . ?
C8_2 C9_2 C4_2 C5_2 -1.4(2) . . . . ?
C10_2 C9_2 C4_2 C5_2 178.01(15) . . . . ?
C8_2 C9_2 C4_2 N5_2 176.99(14) . . . . ?
C10_2 C9_2 C4_2 N5_2 -3.6(2) . . . . ?
C3_2 N5_2 C4_2 C5_2 83.7(2) . . . . ?
C1_2 N5_2 C4_2 C5_2 -53.7(2) . . . . ?
C3_2 N5_2 C4_2 C9_2 -94.60(18) . . . . ?
C1_2 N5_2 C4_2 C9_2 128.06(16) . . . . ?
C13_2 N4_2 B1_3 N1_3 -7.8(3) . . . . ?
C2_2 N4_2 B1_3 N1_3 -176.60(15) . . . . ?
C13_2 N4_2 B1_3 C1_2 173.73(15) . . . . ?
C2_2 N4_2 B1_3 C1_2 4.9(2) . . . . ?
N5_2 C1_2 B1_3 N4_2 -26.2(2) . . . . ?
C16_1 C1_2 B1_3 N4_2 -151.73(15) . . . . ?
N5_2 C1_2 B1_3 N1_3 155.26(14) . . . . ?
C16_1 C1_2 B1_3 N1_3 29.8(2) . . . . ?
N4_2 B1_3 N1_3 B2_3 116.72(18) . . . . ?
C1_2 B1_3 N1_3 B2_3 -64.8(2) . . . . ?
N4_2 B1_3 N1_3 C1_3 -69.6(2) . . . . ?
C1_2 B1_3 N1_3 C1_3 108.92(16) . . . . ?
B2_3 N1_3 C1_3 C6_3 108.76(19) . . . . ?
B1_3 N1_3 C1_3 C6_3 -64.73(19) . . . . ?
B2_3 N1_3 C1_3 C2_3 -75.8(2) . . . . ?
B1_3 N1_3 C1_3 C2_3 110.66(18) . . . . ?
C1_3 N1_3 B2_3 C1_1 3.3(2) . . . . ?
B1_3 N1_3 B2_3 C1_1 176.22(15) . . . . ?
C1_3 N1_3 B2_3 C10_1 -171.83(14) . . . . ?
B1_3 N1_3 B2_3 C10_1 1.1(2) . . . . ?
C6_1 C1_1 B2_3 N1_3 79.7(2) . . . . ?
C2_1 C1_1 B2_3 N1_3 -100.88(19) . . . . ?
C6_1 C1_1 B2_3 C10_1 -105.39(19) . . . . ?
C2_1 C1_1 B2_3 C10_1 74.1(2) . . . . ?
C15_1 C10_1 B2_3 N1_3 -130.84(17) . . . . ?
C11_1 C10_1 B2_3 N1_3 51.9(2) . . . . ?
C15_1 C10_1 B2_3 C1_1 54.1(2) . . . . ?
C11_1 C10_1 B2_3 C1_1 -123.15(17) . . . . ?
C7_3 N6_3 C4_3 C5_3 -170.90(18) . . . . ?
C8_3 N6_3 C4_3 C5_3 -20.3(3) . . . . ?
C7_3 N6_3 C4_3 C3_3 11.2(3) . . . . ?
C8_3 N6_3 C4_3 C3_3 161.77(18) . . . . ?
C2_3 C3_3 C4_3 N6_3 177.47(17) . . . . ?
C2_3 C3_3 C4_3 C5_3 -0.5(3) . . . . ?
N6_3 C4_3 C5_3 C6_3 -178.78(17) . . . . ?
C3_3 C4_3 C5_3 C6_3 -0.8(3) . . . . ?
C2_3 C1_3 C6_3 C5_3 0.1(2) . . . . ?
N1_3 C1_3 C6_3 C5_3 175.71(15) . . . . ?
C4_3 C5_3 C6_3 C1_3 1.0(3) . . . . ?
C4_3 C3_3 C2_3 C1_3 1.6(3) . . . . ?
C6_3 C1_3 C2_3 C3_3 -1.4(2) . . . . ?
N1_3 C1_3 C2_3 C3_3 -176.83(15) . . . . ?
